data_1507767
loop_
_publ_author_name
'Le Bail, A'

_publ_section_title
;
 Crystal structure of NaAlF4, a new aristotype
;
_journal_issue 4
_journal_name_full 'Powder Diffraction'
_journal_page_first 301
_journal_page_last 305
_journal_paper_doi 10.1154/1.3257603
_journal_volume 24
_journal_year 2009
_chemical_formula_sum 'Al F4 Na'
_space_group_IT_number 63
_symmetry_cell_setting orthorhombic
_symmetry_space_group_name_Hall '-C 2c 2'
_symmetry_space_group_name_H-M 'C m c m'
_cell_angle_alpha 90.00000
_cell_angle_beta 90.00000
_cell_angle_gamma 90.00000
_cell_formula_units_Z 4
_cell_length_a 3.6121(3)
_cell_length_b 14.9520(12)
_cell_length_c 5.2692(4)
_cell_measurement_temperature 293(2)
_cell_volume 284.58(4)
_computing_structure_refinement FULLPROF
_diffrn_ambient_temperature 293(2)
_diffrn_radiation_type X-ray
_diffrn_source_target Cu
_cod_data_source_file NaAlF4.cif
_cod_data_source_block NaAlF4
_cod_depositor_comments
;
The following automatic conversions were performed:

'_geom_bond_publ_flag' value 'Y' changed to 'y' according to the
built-in table from CIF Core dictionary named 'cif_core.dic' version
2.4.1 from 2010-06-29 (6 times).

'_geom_angle_publ_flag' value 'Y'
changed to 'y' according to the built-in table from CIF Core
dictionary named 'cif_core.dic' version 2.4.1 from 2010-06-29 (7
times).

Automatic conversion script
Id: cif_fix_values 1715 2011-07-08 13:25:40Z adriana 
;
_cod_original_formula_sum 'Al1 F4 Na1'
_cod_database_code 1507767

loop_
_symmetry_equiv_pos_as_xyz
x,y,z
x,-y,-z
-x,y,-z+1/2
-x,-y,z+1/2
-x,-y,-z
-x,y,z
x,-y,z+1/2
x,y,-z+1/2
x+1/2,y+1/2,z
x+1/2,-y+1/2,-z
-x+1/2,y+1/2,-z+1/2
-x+1/2,-y+1/2,z+1/2
-x+1/2,-y+1/2,-z
-x+1/2,y+1/2,z
x+1/2,-y+1/2,z+1/2
x+1/2,y+1/2,-z+1/2

loop_
_atom_site_label
_atom_site_fract_x
_atom_site_fract_y
_atom_site_fract_z
_atom_site_U_iso_or_equiv
_atom_site_occupancy
Na 0.00000 0.3083(3) 0.25000 0.0491(13) 1.00000
Al 0.00000 0.0822(2) 0.25000 0.0184(9) 1.00000
F1 0.00000 0.1672(2) 0.5038(4) 0.0474(9) 1.00000
F2 0.00000 0.00000 0.00000 0.0474(9) 1.00000
F3 0.00000 0.5827(4) 0.25000 0.0474(9) 1.00000

loop_
_geom_angle_atom_site_label_1
_geom_angle_atom_site_label_2
_geom_angle_atom_site_label_3
_geom_angle
_geom_angle_site_symmetry_1
_geom_angle_site_symmetry_3
_geom_angle_publ_flag
F1 Al F1 92.90(19) 2_555 3_556 y
F1 Al F2 179.47(19) 2_555 4_555 y
F1 Al F2 86.56(17) 2_555 5_556 y
F1 Al F3 89.84(18) 2_555 6_555 y
F2 Al F2 93.97(9) 4_555 5_556 y
F2 Al F3 90.16(15) 4_555 6_555 y
F3 Al F3 179.52(17) 6_555 7_655 y

loop_
_geom_bond_atom_site_label_1
_geom_bond_atom_site_label_2
_geom_bond_distance
_geom_bond_site_symmetry_2
_geom_bond_publ_flag
Al F2 1.802(2) . y
Al F3 1.806(2) 9_445 y
Al F1 1.845(3) . y
Na F1 2.254(2) 10_456 y
Na F1 2.498(5) . y
Na F3 3.098(4) 2_565 y
